data_7045207
loop_
_publ_author_name
'Hill, Anthony F.'
'Ma, Chenxi'
'McQueen, Caitlin M. A.'
'Ward, Jas S.'

_publ_section_title
;
 Iridium complexes of perimidine-based N-heterocyclic carbene pincer
 ligands via aminal C-H activation.
;
_journal_issue 5
_journal_name_full 'Dalton transactions (Cambridge, England : 2003)'
_journal_page_first 1577
_journal_page_last 1587
_journal_paper_doi 10.1039/c7dt04572g
_journal_volume 47
_journal_year 2018
_chemical_compound_source 'Research School of Chemistry'
_chemical_formula_moiety 'C57 H62 Cl4 N2 P2 Rh2, C1 H1 Cl3'
_chemical_formula_sum 'C58 H63 Cl7 N2 P2 Rh2'
_chemical_formula_weight 1304.08
_space_group_IT_number 14
_space_group_name_Hall '-P 2yab'
_space_group_name_H-M_alt 'P 1 21/a 1'
_symmetry_cell_setting monoclinic
_symmetry_space_group_name_Hall '-P 2yab'
_symmetry_space_group_name_H-M 'P 1 21/a 1'
_atom_sites_solution_hydrogens difmap
_atom_sites_solution_primary other
_audit_creation_date 14-03-15
_audit_creation_method CRYSTALS_ver_14.23
_audit_update_record
;
2017-10-11 deposited with the CCDC.
2017-12-26 downloaded from the CCDC.
;
_cell_angle_alpha 90
_cell_angle_beta 91.8919(6)
_cell_angle_gamma 90
_cell_formula_units_Z 4
_cell_length_a 15.2362(2)
_cell_length_b 23.9600(3)
_cell_length_c 15.33320(10)
_cell_measurement_reflns_used 184256
_cell_measurement_temperature 200
_cell_measurement_theta_max 27
_cell_measurement_theta_min 2.55
_cell_volume 5594.48(11)
_computing_cell_refinement 'DENZO/SCALEPACK (Otwinowski & Minor, 1997)'
_computing_data_collection 'COLLECT (Nonius, 2001).'
_computing_data_reduction 'DENZO/SCALEPACK (Otwinowski & Minor, 1997)'
_computing_molecular_graphics 'Ortep-3 for windows (Farrugia, 1997)'
_computing_publication_material 'CRYSTALS (Betteridge et al., 2003)'
_computing_structure_refinement 'CRYSTALS (Betteridge et al., 2003)'
_computing_structure_solution 'Superflip (Palatinus & Chapuis, 2007)'
_diffrn_ambient_temperature 200
_diffrn_measured_fraction_theta_full 0.999
_diffrn_measured_fraction_theta_max 0.999
_diffrn_measurement_device Area
_diffrn_measurement_device_type 'Nonius KappaCCD'
_diffrn_measurement_method \w
_diffrn_radiation_monochromator graphite
_diffrn_radiation_type 'Mo K\a'
_diffrn_radiation_wavelength 0.71073
_diffrn_reflns_av_R_equivalents 0.049
_diffrn_reflns_limit_h_max 19
_diffrn_reflns_limit_h_min -19
_diffrn_reflns_limit_k_max 31
_diffrn_reflns_limit_k_min -31
_diffrn_reflns_limit_l_max 19
_diffrn_reflns_limit_l_min -19
_diffrn_reflns_number 115477
_diffrn_reflns_theta_full 27.474
_diffrn_reflns_theta_max 27.474
_diffrn_reflns_theta_min 2.562
_diffrn_standards_number 0
_exptl_absorpt_coefficient_mu 1.022
_exptl_absorpt_correction_T_max 0.896
_exptl_absorpt_correction_T_min 0.815
_exptl_absorpt_correction_type integration
_exptl_absorpt_process_details
;
Gaussian integration (Coppens, 1970)
;
_exptl_crystal_colour red
_exptl_crystal_density_diffrn 1.548
_exptl_crystal_density_method 'not measured'
_exptl_crystal_description block
_exptl_crystal_F_000 2656
_exptl_crystal_recrystallization_method 'Re-crystallisation from solvent: chloroform/pentane'
_exptl_crystal_size_max 0.250
_exptl_crystal_size_mid 0.220
_exptl_crystal_size_min 0.120
_refine_diff_density_max 1.57
_refine_diff_density_min -1.51
_refine_ls_extinction_method None
_refine_ls_goodness_of_fit_ref 0.9789
_refine_ls_hydrogen_treatment noref
_refine_ls_matrix_type full
_refine_ls_number_parameters 640
_refine_ls_number_reflns 12795
_refine_ls_number_restraints 0
_refine_ls_R_factor_all 0.0698
_refine_ls_R_factor_gt 0.0495
_refine_ls_shift/su_max 0.0044362
_refine_ls_shift/su_mean 0.0001437
_refine_ls_structure_factor_coef Fsqd
_refine_ls_weighting_details
;
 Method= Modified Sheldrick 
 w=1/[\s^2^(F^2^) + ( 0.07P)^2^ +15.27P] 
 ,where P=(max(Fo^2^,0) + 2Fc^2^)/3 
;
_refine_ls_weighting_scheme calc
_refine_ls_wR_factor_all 0.1438
_refine_ls_wR_factor_gt 0.1277
_refine_ls_wR_factor_ref 0.1438
_reflns_limit_h_max 19
_reflns_limit_h_min -19
_reflns_limit_k_max 31
_reflns_limit_k_min 0
_reflns_limit_l_max 19
_reflns_limit_l_min 0
_reflns_number_gt 9781
_reflns_number_total 12798
_reflns_threshold_expression I>2.0\s(I)
_oxford_diffrn_Wilson_B_factor 3.25
_oxford_diffrn_Wilson_scale 34.90
_oxford_refine_ls_r_factor_ref 0.0698
_oxford_refine_ls_scale 0.19472(10)
_oxford_reflns_number_all 12795
_oxford_reflns_threshold_expression_ref I>-10.0\s(I)
_oxford_structure_analysis_title 'CMA001 At 12:50 on 15/ 3'
_cod_data_source_file c7dt04572g2.cif
_cod_data_source_block CMA001
_cod_depositor_comments
;
The following automatic conversions were performed:

'_atom_sites_solution_primary' value 'Other' changed to 'other'
according to
/home/data/users/saulius/crontab/automatic-downloads/rss-feeds/RSC/lib/dictionaries/cif_core.dic
dictionary named 'cif_core.dic' version 2.4.2 from 2011-04-26.

Automatic conversion script
Id: cif_fix_values 4973 2017-02-22 13:04:09Z antanas 

 Adding full bibliography for 7045206--7045211.cif.
;
_cod_original_sg_symbol_H-M 'P 21/a '
_cod_database_code 7045207

loop_
_symmetry_equiv_pos_as_xyz
x,y,z
-x,-y,-z
x+1/2,-y+1/2,z
-x+1/2,y+1/2,-z

loop_
_atom_site_label
_atom_site_type_symbol
_atom_site_fract_x
_atom_site_fract_y
_atom_site_fract_z
_atom_site_U_iso_or_equiv
_atom_site_occupancy
_atom_site_adp_type
Cl1 Cl 0.10232(8) 0.65893(6) 0.41144(7) 0.0555 1.0000 Uani
Cl2 Cl 0.05775(8) 0.75441(5) 0.25383(8) 0.0518 1.0000 Uani
Cl3 Cl 0.25361(9) 0.41567(6) 0.37139(9) 0.0645 1.0000 Uani
Cl4 Cl 0.22127(9) 0.30770(6) 0.22526(11) 0.0731 1.0000 Uani
Cl101 Cl 0.30614(17) 0.57294(12) 0.44846(18) 0.1298 1.0000 Uani
Cl102 Cl 0.34074(16) 0.50167(10) 0.59949(17) 0.1157 1.0000 Uani
Cl103 Cl 0.1786(2) 0.55667(13) 0.5752(2) 0.1804 1.0000 Uani
N1 N 0.1819(2) 0.58311(14) 0.1475(2) 0.0387 1.0000 Uani
N2 N 0.2408(2) 0.49376(14) 0.1166(2) 0.0397 1.0000 Uani
P1 P 0.02609(6) 0.61712(4) 0.22182(6) 0.0327 1.0000 Uani
P2 P 0.35682(7) 0.40758(4) 0.18686(7) 0.0362 1.0000 Uani
Rh1 Rh -0.02411(2) 0.681037(13) 0.32117(2) 0.0366 1.0000 Uani
Rh2 Rh 0.34447(2) 0.346872(14) 0.30429(2) 0.0402 1.0000 Uani
C1 C 0.2384(3) 0.53830(18) 0.1798(3) 0.0411 1.0000 Uani
C2 C 0.2052(3) 0.60462(18) 0.0668(3) 0.0393 1.0000 Uani
C3 C 0.1883(3) 0.65856(19) 0.0397(3) 0.0480 1.0000 Uani
C4 C 0.2101(4) 0.6759(2) -0.0442(3) 0.0549 1.0000 Uani
C5 C 0.2460(3) 0.6403(2) -0.1016(3) 0.0544 1.0000 Uani
C6 C 0.2624(3) 0.5841(2) -0.0785(3) 0.0456 1.0000 Uani
C7 C 0.2921(3) 0.5442(2) -0.1385(3) 0.0518 1.0000 Uani
C8 C 0.3007(3) 0.4902(2) -0.1158(3) 0.0500 1.0000 Uani
C9 C 0.2829(3) 0.47116(19) -0.0316(3) 0.0460 1.0000 Uani
C10 C 0.2572(3) 0.50872(17) 0.0312(3) 0.0378 1.0000 Uani
C11 C 0.2434(2) 0.56598(17) 0.0079(3) 0.0368 1.0000 Uani
C21 C 0.1478(3) 0.61995(18) 0.2138(3) 0.0383 1.0000 Uani
C22 C 0.2457(3) 0.43656(17) 0.1478(3) 0.0402 1.0000 Uani
C31 C 0.0058(3) 0.54420(17) 0.2505(3) 0.0371 1.0000 Uani
C32 C 0.0546(3) 0.5213(2) 0.3195(3) 0.0484 1.0000 Uani
C33 C 0.0428(4) 0.4661(2) 0.3425(4) 0.0645 1.0000 Uani
C34 C -0.0188(4) 0.4337(2) 0.2987(4) 0.0710 1.0000 Uani
C35 C -0.0710(4) 0.4572(2) 0.2334(4) 0.0618 1.0000 Uani
C36 C -0.0591(3) 0.51211(18) 0.2090(3) 0.0450 1.0000 Uani
C41 C -0.0135(3) 0.62386(17) 0.1090(3) 0.0371 1.0000 Uani
C42 C -0.0014(3) 0.58236(19) 0.0478(3) 0.0449 1.0000 Uani
C43 C -0.0270(3) 0.5911(2) -0.0392(3) 0.0542 1.0000 Uani
C44 C -0.0633(4) 0.6411(2) -0.0648(3) 0.0589 1.0000 Uani
C45 C -0.0767(4) 0.6820(2) -0.0052(4) 0.0582 1.0000 Uani
C46 C -0.0518(3) 0.67409(18) 0.0825(3) 0.0460 1.0000 Uani
C51 C 0.4218(3) 0.47093(17) 0.2041(3) 0.0388 1.0000 Uani
C52 C 0.4325(3) 0.4916(2) 0.2885(3) 0.0511 1.0000 Uani
C53 C 0.4737(4) 0.5433(2) 0.3022(4) 0.0624 1.0000 Uani
C54 C 0.5029(4) 0.5737(2) 0.2335(4) 0.0623 1.0000 Uani
C55 C 0.4527(3) 0.50194(18) 0.1353(3) 0.0440 1.0000 Uani
C56 C 0.4927(3) 0.5525(2) 0.1509(4) 0.0578 1.0000 Uani
C61 C 0.4049(3) 0.37261(17) 0.0941(3) 0.0424 1.0000 Uani
C62 C 0.4942(3) 0.3775(2) 0.0772(3) 0.0478 1.0000 Uani
C63 C 0.5305(4) 0.3478(2) 0.0096(3) 0.0587 1.0000 Uani
C64 C 0.4785(5) 0.3150(2) -0.0431(4) 0.0664 1.0000 Uani
C65 C 0.3902(5) 0.3094(2) -0.0277(4) 0.0651 1.0000 Uani
C66 C 0.3534(4) 0.33711(19) 0.0420(3) 0.0549 1.0000 Uani
C70 C -0.1538(3) 0.7180(2) 0.3035(4) 0.0595 1.0000 Uani
C71 C -0.1168(3) 0.7368(2) 0.3874(4) 0.0627 1.0000 Uani
C72 C -0.1033(3) 0.6905(3) 0.4399(3) 0.0600 1.0000 Uani
C73 C -0.1264(3) 0.6417(2) 0.3908(3) 0.0520 1.0000 Uani
C74 C -0.1625(3) 0.6596(2) 0.3084(3) 0.0502 1.0000 Uani
C75 C -0.1868(5) 0.7555(4) 0.2316(6) 0.1106 1.0000 Uani
C76 C -0.1026(6) 0.7966(3) 0.4132(7) 0.1127 1.0000 Uani
C77 C -0.0687(5) 0.6885(3) 0.5348(4) 0.0861 1.0000 Uani
C78 C -0.1247(4) 0.5829(3) 0.4257(4) 0.0779 1.0000 Uani
C79 C -0.2103(3) 0.6232(3) 0.2430(4) 0.0776 1.0000 Uani
C80 C 0.4396(3) 0.28019(19) 0.2992(3) 0.0483 1.0000 Uani
C81 C 0.3767(3) 0.2643(2) 0.3628(3) 0.0564 1.0000 Uani
C82 C 0.3780(3) 0.3043(2) 0.4297(3) 0.0522 1.0000 Uani
C83 C 0.4421(3) 0.3461(2) 0.4089(3) 0.0486 1.0000 Uani
C84 C 0.4829(3) 0.3293(2) 0.3305(3) 0.0457 1.0000 Uani
C85 C 0.4654(5) 0.2467(2) 0.2220(4) 0.0743 1.0000 Uani
C86 C 0.3217(5) 0.2126(3) 0.3575(5) 0.0833 1.0000 Uani
C87 C 0.3254(4) 0.3039(3) 0.5092(4) 0.0823 1.0000 Uani
C88 C 0.4667(5) 0.3943(3) 0.4669(4) 0.0783 1.0000 Uani
C89 C 0.5626(3) 0.3554(3) 0.2942(4) 0.0667 1.0000 Uani
C101 C 0.2626(5) 0.5292(3) 0.5214(6) 0.0993 1.0000 Uani
H11 H 0.2979 0.5526 0.1916 0.0488 1.0000 Uiso
H12 H 0.2149 0.5237 0.2327 0.0488 1.0000 Uiso
H31 H 0.1627 0.6833 0.0778 0.0569 1.0000 Uiso
H41 H 0.2007 0.7127 -0.0608 0.0660 1.0000 Uiso
H51 H 0.2611 0.6531 -0.1559 0.0648 1.0000 Uiso
H71 H 0.3041 0.5552 -0.1944 0.0620 1.0000 Uiso
H81 H 0.3191 0.4649 -0.1572 0.0603 1.0000 Uiso
H91 H 0.2878 0.4338 -0.0174 0.0547 1.0000 Uiso
H211 H 0.1641 0.6580 0.2018 0.0456 1.0000 Uiso
H212 H 0.1724 0.6094 0.2702 0.0457 1.0000 Uiso
H222 H 0.2073 0.4337 0.1968 0.0481 1.0000 Uiso
H221 H 0.2242 0.4134 0.1002 0.0475 1.0000 Uiso
H321 H 0.0949 0.5426 0.3510 0.0583 1.0000 Uiso
H331 H 0.0768 0.4514 0.3878 0.0779 1.0000 Uiso
H341 H -0.0257 0.3967 0.3137 0.0847 1.0000 Uiso
H351 H -0.1147 0.4361 0.2054 0.0739 1.0000 Uiso
H361 H -0.0943 0.5276 0.1650 0.0537 1.0000 Uiso
H421 H 0.0236 0.5489 0.0645 0.0537 1.0000 Uiso
H431 H -0.0196 0.5630 -0.0796 0.0648 1.0000 Uiso
H441 H -0.0784 0.6471 -0.1228 0.0706 1.0000 Uiso
H451 H -0.1032 0.7152 -0.0219 0.0699 1.0000 Uiso
H461 H -0.0602 0.7026 0.1235 0.0544 1.0000 Uiso
H521 H 0.4105 0.4714 0.3353 0.0605 1.0000 Uiso
H531 H 0.4812 0.5566 0.3582 0.0750 1.0000 Uiso
H541 H 0.5297 0.6078 0.2435 0.0744 1.0000 Uiso
H551 H 0.4456 0.4887 0.0789 0.0530 1.0000 Uiso
H561 H 0.5126 0.5728 0.1049 0.0691 1.0000 Uiso
H621 H 0.5291 0.4009 0.1118 0.0569 1.0000 Uiso
H631 H 0.5905 0.3507 -0.0005 0.0702 1.0000 Uiso
H641 H 0.5034 0.2964 -0.0907 0.0798 1.0000 Uiso
H651 H 0.3551 0.2872 -0.0635 0.0780 1.0000 Uiso
H661 H 0.2949 0.3315 0.0543 0.0651 1.0000 Uiso
H751 H -0.1943 0.7350 0.1780 0.1636 1.0000 Uiso
H753 H -0.2423 0.7693 0.2483 0.1639 1.0000 Uiso
H752 H -0.1477 0.7867 0.2245 0.1637 1.0000 Uiso
H761 H -0.0457 0.8009 0.4393 0.1693 1.0000 Uiso
H763 H -0.1457 0.8078 0.4537 0.1690 1.0000 Uiso
H762 H -0.1090 0.8193 0.3606 0.1688 1.0000 Uiso
H771 H -0.0200 0.6635 0.5408 0.1300 1.0000 Uiso
H772 H -0.1137 0.6778 0.5739 0.1299 1.0000 Uiso
H773 H -0.0495 0.7252 0.5509 0.1299 1.0000 Uiso
H782 H -0.1317 0.5562 0.3791 0.1169 1.0000 Uiso
H781 H -0.1715 0.5780 0.4659 0.1170 1.0000 Uiso
H783 H -0.0704 0.5760 0.4571 0.1170 1.0000 Uiso
H792 H -0.1929 0.5851 0.2525 0.1158 1.0000 Uiso
H791 H -0.2715 0.6266 0.2520 0.1158 1.0000 Uiso
H793 H -0.1984 0.6347 0.1856 0.1157 1.0000 Uiso
H851 H 0.4851 0.2702 0.1763 0.1107 1.0000 Uiso
H853 H 0.5109 0.2215 0.2389 0.1109 1.0000 Uiso
H852 H 0.4157 0.2263 0.2017 0.1106 1.0000 Uiso
H861 H 0.2689 0.2193 0.3879 0.1251 1.0000 Uiso
H863 H 0.3522 0.1819 0.3836 0.1251 1.0000 Uiso
H862 H 0.3067 0.2046 0.2979 0.1250 1.0000 Uiso
H871 H 0.3099 0.3415 0.5239 0.1237 1.0000 Uiso
H872 H 0.3579 0.2880 0.5566 0.1238 1.0000 Uiso
H873 H 0.2735 0.2823 0.4983 0.1239 1.0000 Uiso
H882 H 0.5138 0.4169 0.4435 0.1171 1.0000 Uiso
H881 H 0.4882 0.3801 0.5218 0.1172 1.0000 Uiso
H883 H 0.4161 0.4178 0.4766 0.1170 1.0000 Uiso
H892 H 0.5579 0.3953 0.2918 0.0999 1.0000 Uiso
H891 H 0.6126 0.3454 0.3293 0.0997 1.0000 Uiso
H893 H 0.5700 0.3408 0.2366 0.0997 1.0000 Uiso
H1011 H 0.2390 0.4979 0.4861 0.1190 1.0000 Uiso

loop_
_atom_site_aniso_label
_atom_site_aniso_U_11
_atom_site_aniso_U_22
_atom_site_aniso_U_33
_atom_site_aniso_U_23
_atom_site_aniso_U_13
_atom_site_aniso_U_12
Cl1 0.0514(6) 0.0724(8) 0.0417(6) -0.0088(5) -0.0119(5) 0.0093(6)
Cl2 0.0542(6) 0.0412(6) 0.0599(7) 0.0021(5) 0.0014(5) -0.0071(5)
Cl3 0.0597(7) 0.0738(9) 0.0613(7) 0.0148(6) 0.0189(6) 0.0301(6)
Cl4 0.0571(7) 0.0634(8) 0.0963(10) 0.0330(7) -0.0339(7) -0.0179(6)
Cl101 0.1105(17) 0.143(2) 0.138(2) 0.0406(17) 0.0239(15) -0.0095(15)
Cl102 0.1147(16) 0.0947(14) 0.1351(18) -0.0022(13) -0.0329(14) 0.0007(12)
Cl103 0.198(3) 0.142(2) 0.207(3) 0.052(2) 0.109(3) 0.085(2)
N1 0.0395(18) 0.0377(18) 0.0391(18) 0.0021(14) 0.0026(14) 0.0090(14)
N2 0.0443(19) 0.0353(18) 0.0391(18) 0.0053(14) -0.0015(15) 0.0062(15)
P1 0.0331(5) 0.0321(5) 0.0326(5) 0.0001(4) -0.0023(4) 0.0027(4)
P2 0.0360(5) 0.0325(5) 0.0396(5) 0.0006(4) -0.0028(4) 0.0031(4)
Rh1 0.03368(17) 0.03555(17) 0.04037(18) -0.00605(13) -0.00061(12) 0.00003(12)
Rh2 0.03597(18) 0.04059(19) 0.04369(19) 0.00703(14) -0.00316(13) 0.00590(13)
C1 0.045(2) 0.041(2) 0.038(2) 0.0032(17) 0.0010(17) 0.0104(18)
C2 0.034(2) 0.041(2) 0.043(2) 0.0032(18) 0.0024(16) 0.0033(17)
C3 0.054(3) 0.037(2) 0.053(3) 0.005(2) 0.005(2) 0.008(2)
C4 0.064(3) 0.043(3) 0.058(3) 0.018(2) 0.002(2) 0.005(2)
C5 0.060(3) 0.058(3) 0.045(3) 0.019(2) 0.006(2) 0.003(2)
C6 0.039(2) 0.055(3) 0.042(2) 0.005(2) 0.0018(18) 0.0004(19)
C7 0.046(2) 0.070(3) 0.039(2) 0.004(2) 0.0064(19) 0.001(2)
C8 0.045(2) 0.062(3) 0.043(2) -0.012(2) -0.0008(19) 0.004(2)
C9 0.045(2) 0.045(2) 0.048(2) -0.006(2) -0.0070(19) 0.0072(19)
C10 0.0314(19) 0.039(2) 0.043(2) 0.0011(17) -0.0035(16) 0.0020(16)
C11 0.0310(19) 0.041(2) 0.039(2) 0.0037(17) -0.0009(15) 0.0008(16)
C21 0.034(2) 0.041(2) 0.040(2) -0.0017(17) -0.0003(16) 0.0031(17)
C22 0.035(2) 0.037(2) 0.047(2) 0.0070(18) -0.0059(17) 0.0020(17)
C31 0.041(2) 0.034(2) 0.037(2) 0.0008(16) 0.0033(16) 0.0047(17)
C32 0.040(2) 0.051(3) 0.055(3) 0.011(2) -0.0032(19) 0.001(2)
C33 0.054(3) 0.054(3) 0.085(4) 0.029(3) -0.005(3) 0.007(2)
C34 0.080(4) 0.040(3) 0.093(4) 0.020(3) 0.003(3) 0.003(3)
C35 0.071(3) 0.040(3) 0.074(3) -0.001(2) -0.003(3) -0.013(2)
C36 0.052(3) 0.037(2) 0.045(2) -0.0015(18) -0.0033(19) -0.0005(19)
C41 0.0338(19) 0.041(2) 0.036(2) 0.0036(17) -0.0038(15) -0.0021(16)
C42 0.050(2) 0.046(2) 0.039(2) -0.0006(19) -0.0041(18) -0.001(2)
C43 0.064(3) 0.060(3) 0.038(2) -0.003(2) -0.005(2) -0.011(2)
C44 0.067(3) 0.069(3) 0.040(2) 0.010(2) -0.018(2) -0.018(3)
C45 0.062(3) 0.050(3) 0.062(3) 0.020(2) -0.022(2) -0.008(2)
C46 0.049(2) 0.039(2) 0.049(2) 0.0039(19) -0.011(2) -0.0010(19)
C51 0.034(2) 0.036(2) 0.046(2) -0.0038(18) -0.0029(17) 0.0043(16)
C52 0.055(3) 0.051(3) 0.048(3) -0.001(2) -0.003(2) 0.005(2)
C53 0.067(3) 0.051(3) 0.069(3) -0.019(3) -0.009(3) -0.001(2)
C54 0.055(3) 0.042(3) 0.089(4) -0.005(3) -0.007(3) -0.003(2)
C55 0.040(2) 0.040(2) 0.051(2) 0.0012(19) -0.0011(18) 0.0009(18)
C56 0.053(3) 0.046(3) 0.075(3) 0.010(2) 0.004(2) -0.002(2)
C61 0.055(3) 0.033(2) 0.038(2) 0.0021(17) -0.0044(18) 0.0071(18)
C62 0.054(3) 0.047(3) 0.042(2) -0.0025(19) -0.001(2) 0.008(2)
C63 0.073(3) 0.051(3) 0.053(3) -0.001(2) 0.010(2) 0.016(3)
C64 0.102(5) 0.046(3) 0.051(3) -0.005(2) 0.005(3) 0.019(3)
C65 0.100(5) 0.036(2) 0.058(3) -0.011(2) -0.017(3) 0.000(3)
C66 0.072(3) 0.035(2) 0.057(3) -0.004(2) -0.012(2) -0.001(2)
C70 0.035(2) 0.064(3) 0.080(4) 0.000(3) 0.007(2) 0.019(2)
C71 0.047(3) 0.051(3) 0.091(4) -0.030(3) 0.022(3) 0.000(2)
C72 0.047(3) 0.076(4) 0.058(3) -0.024(3) 0.017(2) -0.007(2)
C73 0.042(2) 0.060(3) 0.055(3) -0.011(2) 0.017(2) -0.008(2)
C74 0.031(2) 0.061(3) 0.059(3) -0.016(2) 0.0033(19) -0.003(2)
C75 0.070(4) 0.124(7) 0.138(7) 0.036(5) 0.007(4) 0.057(4)
C76 0.103(6) 0.061(4) 0.177(8) -0.054(5) 0.047(6) -0.006(4)
C77 0.081(4) 0.124(6) 0.054(3) -0.024(4) 0.012(3) -0.014(4)
C78 0.083(4) 0.068(4) 0.086(4) 0.008(3) 0.040(3) -0.004(3)
C79 0.040(3) 0.110(5) 0.083(4) -0.041(4) 0.003(3) -0.015(3)
C80 0.052(3) 0.045(2) 0.047(2) 0.002(2) -0.010(2) 0.016(2)
C81 0.053(3) 0.050(3) 0.065(3) 0.019(2) -0.015(2) 0.010(2)
C82 0.054(3) 0.057(3) 0.045(2) 0.018(2) 0.000(2) 0.018(2)
C83 0.052(3) 0.049(3) 0.043(2) -0.004(2) -0.013(2) 0.015(2)
C84 0.039(2) 0.053(3) 0.045(2) 0.005(2) -0.0070(18) 0.0134(19)
C85 0.101(5) 0.059(3) 0.062(3) -0.008(3) -0.011(3) 0.032(3)
C86 0.089(5) 0.059(3) 0.100(5) 0.031(3) -0.025(4) -0.012(3)
C87 0.076(4) 0.108(5) 0.063(4) 0.032(4) 0.017(3) 0.030(4)
C88 0.109(5) 0.062(3) 0.062(3) -0.015(3) -0.036(3) 0.022(3)
C89 0.041(3) 0.090(4) 0.069(3) 0.012(3) -0.004(2) 0.009(3)
C101 0.067(4) 0.086(5) 0.145(7) 0.015(5) 0.011(4) -0.006(4)

loop_
_atom_type_symbol
_atom_type_scat_dispersion_real
_atom_type_scat_dispersion_imag
_atom_type_scat_Cromer_Mann_a1
_atom_type_scat_Cromer_Mann_b1
_atom_type_scat_Cromer_Mann_a2
_atom_type_scat_Cromer_Mann_b2
_atom_type_scat_Cromer_Mann_a3
_atom_type_scat_Cromer_Mann_b3
_atom_type_scat_Cromer_Mann_a4
_atom_type_scat_Cromer_Mann_b4
_atom_type_scat_Cromer_Mann_c
_atom_type_scat_source
C 0.0033 0.0016 2.3100 20.8439 1.0200 10.2075 1.5886 0.5687 0.8650 51.6512 0.2156 'International Tables Vol C 4.2.6.8 and 6.1.1.4'
H 0.0000 0.0000 0.4930 10.5109 0.3229 26.1257 0.1402 3.1424 0.0408 57.7998 0.0030 'International Tables Vol C 4.2.6.8 and 6.1.1.4'
Cl 0.1484 0.1585 11.4604 0.0104 7.1964 1.1662 6.2556 18.5194 1.6455 47.7784 -9.5574 'International Tables Vol C 4.2.6.8 and 6.1.1.4'
N 0.0061 0.0033 12.2126 0.0057 3.1322 9.8933 2.0125 28.9975 1.1663 0.5826 -11.5290 'International Tables Vol C 4.2.6.8 and 6.1.1.4'
P 0.1023 0.0942 6.4345 1.9067 4.1791 27.1570 1.7800 0.5260 1.4908 68.1645 1.1149 'International Tables Vol C 4.2.6.8 and 6.1.1.4'
Rh -1.1178 0.9187 19.2957 0.7515 14.3501 8.2176 4.7343 25.8749 1.2892 98.6062 5.3280 'International Tables Vol C 4.2.6.8 and 6.1.1.4'

loop_
_exptl_crystal_face_index_h
_exptl_crystal_face_index_k
_exptl_crystal_face_index_l
_exptl_crystal_face_perp_dist
1 0 0 0.160
-1 0 0 0.100
0 1 0 0.140
0 -1 0 0.110
0 0 1 0.090
0 0 -1 0.030
5 -6 0 0.123
-3 -4 0 0.047
2 3 0 0.157
-1 2 0 0.119
10 13 9 0.150
-5 -6 -7 0.020
-2 5 -1 0.097

loop_
_geom_angle_atom_site_label_1
_geom_angle_atom_site_label_2
_geom_angle_atom_site_label_3
_geom_angle
_geom_angle_publ_flag
C1 N1 C2 114.2(3) yes
C1 N1 C21 115.5(3) yes
C2 N1 C21 120.1(3) yes
C1 N2 C10 116.9(3) yes
C1 N2 C22 118.6(3) yes
C10 N2 C22 123.0(3) yes
Rh1 P1 C21 111.80(14) yes
Rh1 P1 C31 114.38(13) yes
C21 P1 C31 103.11(19) yes
Rh1 P1 C41 117.48(14) yes
C21 P1 C41 103.50(18) yes
C31 P1 C41 105.05(19) yes
Rh2 P2 C22 112.15(14) yes
Rh2 P2 C51 117.69(14) yes
C22 P2 C51 102.37(18) yes
Rh2 P2 C61 111.16(14) yes
C22 P2 C61 107.3(2) yes
C51 P2 C61 105.3(2) yes
Cl2 Rh1 Cl1 89.49(5) yes
Cl2 Rh1 P1 90.79(4) yes
Cl1 Rh1 P1 87.54(4) yes
Cl2 Rh1 C70 97.52(16) yes
Cl1 Rh1 C70 150.80(15) yes
P1 Rh1 C70 120.49(16) yes
Cl2 Rh1 C71 95.94(15) yes
Cl1 Rh1 C71 112.44(17) yes
P1 Rh1 C71 158.89(15) yes
C70 Rh1 C71 38.8(2) yes
Cl2 Rh1 C72 125.31(15) yes
Cl1 Rh1 C72 89.84(15) yes
P1 Rh1 C72 143.78(16) yes
C70 Rh1 C72 63.0(2) yes
C71 Rh1 C72 36.2(2) yes
Cl2 Rh1 C73 158.88(14) yes
Cl1 Rh1 C73 101.52(15) yes
P1 Rh1 C73 107.47(13) yes
C70 Rh1 C73 64.3(2) yes
C71 Rh1 C73 63.3(2) yes
Cl2 Rh1 C74 130.46(15) yes
Cl1 Rh1 C74 139.43(15) yes
P1 Rh1 C74 97.22(13) yes
C70 Rh1 C74 37.8(2) yes
C71 Rh1 C74 63.37(18) yes
C72 Rh1 C73 38.12(19) yes
C72 Rh1 C74 63.09(18) yes
C73 Rh1 C74 38.66(19) yes
Cl3 Rh2 Cl4 91.86(6) yes
Cl3 Rh2 P2 87.99(4) yes
Cl4 Rh2 P2 86.30(4) yes
Cl3 Rh2 C80 156.73(13) yes
Cl4 Rh2 C80 101.99(14) yes
P2 Rh2 C80 111.25(13) yes
Cl3 Rh2 C81 124.09(15) yes
Cl4 Rh2 C81 90.83(14) yes
P2 Rh2 C81 147.89(15) yes
C80 Rh2 C81 38.39(19) yes
Cl3 Rh2 C82 93.67(13) yes
Cl4 Rh2 C82 114.34(15) yes
P2 Rh2 C82 159.20(14) yes
C80 Rh2 C82 63.66(18) yes
C81 Rh2 C82 36.80(19) yes
Cl3 Rh2 C83 94.62(13) yes
Cl4 Rh2 C83 152.40(14) yes
P2 Rh2 C83 120.68(14) yes
C80 Rh2 C83 64.70(17) yes
C81 Rh2 C83 63.46(19) yes
Cl3 Rh2 C84 128.45(13) yes
Cl4 Rh2 C84 139.25(14) yes
P2 Rh2 C84 99.28(13) yes
C80 Rh2 C84 38.36(18) yes
C81 Rh2 C84 63.43(19) yes
C82 Rh2 C83 38.52(19) yes
C82 Rh2 C84 63.73(18) yes
C83 Rh2 C84 38.56(17) yes
N1 C1 N2 110.1(3) yes
N1 C1 H11 109.7 no
N2 C1 H11 109.8 no
N1 C1 H12 108.8 no
N2 C1 H12 108.4 no
H11 C1 H12 109.9 no
N1 C2 C3 124.2(4) yes
N1 C2 C11 116.2(4) yes
C3 C2 C11 119.4(4) yes
C2 C3 C4 120.4(4) yes
C2 C3 H31 119.1 no
C4 C3 H31 120.5 no
C3 C4 C5 121.5(4) yes
C3 C4 H41 119.5 no
C5 C4 H41 118.9 no
C4 C5 C6 120.7(4) yes
C4 C5 H51 119.7 no
C6 C5 H51 119.6 no
C5 C6 C7 122.7(4) yes
C5 C6 C11 118.7(4) yes
C7 C6 C11 118.5(4) yes
C6 C7 C8 120.8(4) yes
C6 C7 H71 119.5 no
C8 C7 H71 119.6 no
C7 C8 C9 122.0(4) yes
C7 C8 H81 118.7 no
C9 C8 H81 119.3 no
C8 C9 C10 119.7(4) yes
C8 C9 H91 121.0 no
C10 C9 H91 119.3 no
N2 C10 C9 123.5(4) yes
N2 C10 C11 117.0(4) yes
C9 C10 C11 119.4(4) yes
C6 C11 C2 119.2(4) yes
C6 C11 C10 119.3(4) yes
C2 C11 C10 121.4(4) yes
P1 C21 N1 113.8(3) yes
P1 C21 H211 108.1 no
N1 C21 H211 109.9 no
P1 C21 H212 106.8 no
N1 C21 H212 109.3 no
H211 C21 H212 108.9 no
P2 C22 N2 118.9(3) yes
P2 C22 H222 106.4 no
N2 C22 H222 107.1 no
P2 C22 H221 107.7 no
N2 C22 H221 106.2 no
H222 C22 H221 110.3 no
P1 C31 C32 118.1(3) yes
P1 C31 C36 122.8(3) yes
C32 C31 C36 119.1(4) yes
C31 C32 C33 120.1(5) yes
C31 C32 H321 120.7 no
C33 C32 H321 119.1 no
C32 C33 C34 120.6(5) yes
C32 C33 H331 118.8 no
C34 C33 H331 120.6 no
C33 C34 C35 119.4(5) yes
C33 C34 H341 120.1 no
C35 C34 H341 120.4 no
C34 C35 C36 120.6(5) yes
C34 C35 H351 120.0 no
C36 C35 H351 119.4 no
C31 C36 C35 120.1(4) yes
C31 C36 H361 119.8 no
C35 C36 H361 120.1 no
P1 C41 C42 122.2(3) yes
P1 C41 C46 118.5(3) yes
C42 C41 C46 119.1(4) yes
C41 C42 C43 120.2(4) yes
C41 C42 H421 120.0 no
C43 C42 H421 119.8 no
C42 C43 C44 120.1(5) yes
C42 C43 H431 119.7 no
C44 C43 H431 120.1 no
C43 C44 C45 120.4(4) yes
C43 C44 H441 119.8 no
C45 C44 H441 119.8 no
C44 C45 C46 120.4(5) yes
C44 C45 H451 120.5 no
C46 C45 H451 119.0 no
C45 C46 C41 119.7(4) yes
C45 C46 H461 120.4 no
C41 C46 H461 119.8 no
P2 C51 C52 118.5(3) yes
P2 C51 C55 122.1(3) yes
C52 C51 C55 119.1(4) yes
C51 C52 C53 119.5(5) yes
C51 C52 H521 119.7 no
C53 C52 H521 120.8 no
C52 C53 C54 120.8(5) yes
C52 C53 H531 119.1 no
C54 C53 H531 120.1 no
C53 C54 C56 119.0(5) yes
C53 C54 H541 119.8 no
C56 C54 H541 121.2 no
C51 C55 C56 120.0(4) yes
C51 C55 H551 119.8 no
C56 C55 H551 120.2 no
C55 C56 C54 121.7(5) yes
C55 C56 H561 119.3 no
C54 C56 H561 119.1 no
P2 C61 C62 121.6(3) yes
P2 C61 C66 119.6(4) yes
C62 C61 C66 118.6(4) yes
C61 C62 C63 120.7(5) yes
C61 C62 H621 119.1 no
C63 C62 H621 120.2 no
C62 C63 C64 120.1(5) yes
C62 C63 H631 120.2 no
C64 C63 H631 119.7 no
C63 C64 C65 120.3(5) yes
C63 C64 H641 119.3 no
C65 C64 H641 120.3 no
C64 C65 C66 120.4(5) yes
C64 C65 H651 120.2 no
C66 C65 H651 119.4 no
C65 C66 C61 119.8(5) yes
C65 C66 H661 120.1 no
C61 C66 H661 120.1 no
Rh1 C70 C71 72.1(3) yes
Rh1 C70 C74 71.0(3) yes
C71 C70 C74 107.1(5) yes
Rh1 C70 C75 128.2(4) yes
C71 C70 C75 125.1(6) yes
C74 C70 C75 127.4(6) yes
C70 C71 Rh1 69.1(3) yes
C70 C71 C72 108.2(5) yes
Rh1 C71 C72 72.4(3) yes
C70 C71 C76 125.2(7) yes
Rh1 C71 C76 127.4(4) yes
C72 C71 C76 126.5(7) yes
Rh1 C72 C71 71.3(3) yes
Rh1 C72 C73 67.5(3) yes
C71 C72 C73 108.7(5) yes
Rh1 C72 C77 126.4(4) yes
C71 C72 C77 128.2(5) yes
C73 C72 C77 123.1(6) yes
C72 C73 Rh1 74.4(3) yes
C72 C73 C74 107.5(5) yes
Rh1 C73 C74 72.0(3) yes
C72 C73 C78 125.2(5) yes
Rh1 C73 C78 125.8(4) yes
C74 C73 C78 126.7(5) yes
C73 C74 C70 108.2(4) yes
C73 C74 Rh1 69.4(2) yes
C70 C74 Rh1 71.2(3) yes
C73 C74 C79 125.5(5) yes
C70 C74 C79 125.9(5) yes
Rh1 C74 C79 130.3(3) yes
C70 C75 H751 110.5 no
C70 C75 H753 106.9 no
H751 C75 H753 109.0 no
C70 C75 H752 110.8 no
H751 C75 H752 110.8 no
H753 C75 H752 108.6 no
C71 C76 H761 109.7 no
C71 C76 H763 110.0 no
H761 C76 H763 109.4 no
C71 C76 H762 107.8 no
H761 C76 H762 110.8 no
H763 C76 H762 109.1 no
C72 C77 H771 110.7 no
C72 C77 H772 111.8 no
H771 C77 H772 109.8 no
C72 C77 H773 108.0 no
H771 C77 H773 108.8 no
H772 C77 H773 107.6 no
C73 C78 H782 111.0 no
C73 C78 H781 109.7 no
H782 C78 H781 109.0 no
C73 C78 H783 110.2 no
H782 C78 H783 109.3 no
H781 C78 H783 107.6 no
C74 C79 H792 109.0 no
C74 C79 H791 108.1 no
H792 C79 H791 109.1 no
C74 C79 H793 110.4 no
H792 C79 H793 110.9 no
H791 C79 H793 109.3 no
Rh2 C80 C81 73.0(3) yes
Rh2 C80 C84 71.3(2) yes
C81 C80 C84 107.5(4) yes
Rh2 C80 C85 128.4(3) yes
C81 C80 C85 126.3(5) yes
C84 C80 C85 125.5(5) yes
Rh2 C81 C80 68.6(2) yes
Rh2 C81 C82 71.6(3) yes
C80 C81 C82 108.7(5) yes
Rh2 C81 C86 126.8(4) yes
C80 C81 C86 124.5(6) yes
C82 C81 C86 126.8(6) yes
Rh2 C82 C81 71.6(3) yes
Rh2 C82 C83 68.1(2) yes
C81 C82 C83 107.8(4) yes
Rh2 C82 C87 126.9(4) yes
C81 C82 C87 127.1(6) yes
C83 C82 C87 125.1(5) yes
C82 C83 Rh2 73.4(3) yes
C82 C83 C84 107.8(4) yes
Rh2 C83 C84 71.6(2) yes
C82 C83 C88 124.2(5) yes
Rh2 C83 C88 126.2(3) yes
C84 C83 C88 127.6(5) yes
C83 C84 C80 107.9(4) yes
C83 C84 Rh2 69.8(2) yes
C80 C84 Rh2 70.3(2) yes
C83 C84 C89 125.3(5) yes
C80 C84 C89 126.4(5) yes
Rh2 C84 C89 130.3(3) yes
C80 C85 H851 111.1 no
C80 C85 H853 109.5 no
H851 C85 H853 109.4 no
C80 C85 H852 108.0 no
H851 C85 H852 109.3 no
H853 C85 H852 109.5 no
C81 C86 H861 108.2 no
C81 C86 H863 110.6 no
H861 C86 H863 109.4 no
C81 C86 H862 109.5 no
H861 C86 H862 108.8 no
H863 C86 H862 110.3 no
C82 C87 H871 109.3 no
C82 C87 H872 110.5 no
H871 C87 H872 108.9 no
C82 C87 H873 109.1 no
H871 C87 H873 109.9 no
H872 C87 H873 109.0 no
C83 C88 H882 112.4 no
C83 C88 H881 108.8 no
H882 C88 H881 106.6 no
C83 C88 H883 110.7 no
H882 C88 H883 109.4 no
H881 C88 H883 108.8 no
C84 C89 H892 111.8 no
C84 C89 H891 109.4 no
H892 C89 H891 109.3 no
C84 C89 H893 108.2 no
H892 C89 H893 109.8 no
H891 C89 H893 108.3 no
Cl102 C101 Cl101 114.0(4) yes
Cl102 C101 Cl103 108.5(5) yes
Cl101 C101 Cl103 113.9(5) yes
Cl102 C101 H1011 108.1 no
Cl101 C101 H1011 104.6 no
Cl103 C101 H1011 107.3 no

loop_
_geom_bond_atom_site_label_1
_geom_bond_atom_site_label_2
_geom_bond_distance
_geom_bond_publ_flag
Cl1 Rh1 2.3940(11) yes
Cl2 Rh1 2.4078(12) yes
Cl3 Rh2 2.4055(13) yes
Cl4 Rh2 2.3923(13) yes
Cl101 C101 1.685(8) yes
Cl102 C101 1.786(9) yes
Cl103 C101 1.679(8) yes
N1 C1 1.453(5) yes
N1 C2 1.397(5) yes
N1 C21 1.455(5) yes
N2 C1 1.443(5) yes
N2 C10 1.388(5) yes
N2 C22 1.453(5) yes
P1 Rh1 2.3083(10) yes
P1 C21 1.863(4) yes
P1 C31 1.830(4) yes
P1 C41 1.820(4) yes
P2 Rh2 2.3272(11) yes
P2 C22 1.907(4) yes
P2 C51 1.827(4) yes
P2 C61 1.825(4) yes
Rh1 C70 2.175(4) yes
Rh1 C71 2.215(5) yes
Rh1 C72 2.228(5) yes
Rh1 C73 2.137(5) yes
Rh1 C74 2.172(4) yes
Rh2 C80 2.161(4) yes
Rh2 C81 2.220(5) yes
Rh2 C82 2.221(4) yes
Rh2 C83 2.151(4) yes
Rh2 C84 2.175(4) yes
C1 H11 0.980 no
C1 H12 0.962 no
C2 C3 1.379(6) yes
C2 C11 1.432(6) yes
C3 C4 1.403(7) yes
C3 H31 0.926 no
C4 C5 1.352(7) yes
C4 H41 0.927 no
C5 C6 1.414(7) yes
C5 H51 0.924 no
C6 C7 1.411(7) yes
C6 C11 1.432(6) yes
C7 C8 1.346(7) yes
C7 H71 0.920 no
C8 C9 1.405(7) yes
C8 H81 0.926 no
C9 C10 1.384(6) yes
C9 H91 0.924 no
C10 C11 1.432(6) yes
C21 H211 0.965 no
C21 H212 0.965 no
C22 H222 0.970 no
C22 H221 0.965 no
C31 C32 1.386(6) yes
C31 C36 1.390(6) yes
C32 C33 1.382(7) yes
C32 H321 0.923 no
C33 C34 1.376(8) yes
C33 H331 0.923 no
C34 C35 1.379(8) yes
C34 H341 0.923 no
C35 C36 1.381(7) yes
C35 H351 0.930 no
C36 H361 0.925 no
C41 C42 1.385(6) yes
C41 C46 1.392(6) yes
C42 C43 1.393(6) yes
C42 H421 0.920 no
C43 C44 1.371(8) yes
C43 H431 0.923 no
C44 C45 1.360(8) yes
C44 H441 0.922 no
C45 C46 1.399(7) yes
C45 H451 0.924 no
C46 H461 0.940 no
C51 C52 1.391(6) yes
C51 C55 1.385(6) yes
C52 C53 1.402(7) yes
C52 H521 0.936 no
C53 C54 1.366(8) yes
C53 H531 0.920 no
C54 C56 1.369(8) yes
C54 H541 0.924 no
C55 C56 1.374(7) yes
C55 H551 0.925 no
C56 H561 0.917 no
C61 C62 1.399(7) yes
C61 C66 1.391(6) yes
C62 C63 1.386(7) yes
C62 H621 0.928 no
C63 C64 1.363(8) yes
C63 H631 0.934 no
C64 C65 1.380(9) yes
C64 H641 0.944 no
C65 C66 1.392(8) yes
C65 H651 0.924 no
C66 H661 0.927 no
C70 C71 1.458(8) yes
C70 C74 1.407(8) yes
C70 C75 1.496(9) yes
C71 C72 1.382(8) yes
C71 C76 1.501(8) yes
C72 C73 1.428(7) yes
C72 C77 1.532(8) yes
C73 C74 1.427(7) yes
C73 C78 1.506(8) yes
C74 C79 1.501(7) yes
C75 H751 0.960 no
C75 H753 0.952 no
C75 H752 0.964 no
C76 H761 0.948 no
C76 H763 0.957 no
C76 H762 0.975 no
C77 H771 0.955 no
C77 H772 0.961 no
C77 H773 0.956 no
C78 H782 0.963 no
C78 H781 0.965 no
C78 H783 0.957 no
C79 H792 0.961 no
C79 H791 0.951 no
C79 H793 0.946 no
C80 C81 1.441(7) yes
C80 C84 1.424(7) yes
C80 C85 1.493(7) yes
C81 C82 1.402(7) yes
C81 C86 1.496(8) yes
C82 C83 1.444(7) yes
C82 C87 1.481(7) yes
C83 C84 1.429(6) yes
C83 C88 1.497(7) yes
C84 C89 1.489(7) yes
C85 H851 0.956 no
C85 H853 0.947 no
C85 H852 0.945 no
C86 H861 0.956 no
C86 H863 0.952 no
C86 H862 0.954 no
C87 H871 0.960 no
C87 H872 0.947 no
C87 H873 0.955 no
C88 H882 0.979 no
C88 H881 0.956 no
C88 H883 0.970 no
C89 H892 0.960 no
C89 H891 0.950 no
C89 H893 0.960 no
C101 H1011 0.985 no
